data_4105259
loop_
_publ_author_name
'Tony D. Manuel'
'Jan-Uwe Rohde'

_publ_section_title
;
 Reaction of a Redox-Active Ligand Complex of Nickel with Dioxygen Probes
 Ligand-Radical Character
;
_journal_name_full 'Journal of the American Chemical Society'
_journal_page_first 15582
_journal_page_last 15583
_journal_paper_doi 10.1021/ja9065943
_journal_volume 131
_journal_year 2009
_chemical_formula_iupac '[Ni (C32 H40 N3 O) Cl].2C H3 N O2'
_chemical_formula_moiety 'C32 H40 Cl N3 Ni O, 2(C H3 N O2)'
_chemical_formula_structural '(Ni (C32 H40 N3 O) Cl) (C H3 N O2)2'
_chemical_formula_sum 'C34 H46 Cl N5 Ni O5'
_chemical_formula_weight 698.92
_chemical_name_systematic
; 
Chlorido{6-[1-(2,6-diisopropylphenylimino-\k<i>N</i>)ethyl]pyridyl-
\k<i>N</i>-2-<i>N</i>-(2,6-diisopropylphenyl)carboxamidato-
\k<i>N</i>}nickel(II)--nitromethane (1/2)
;
_space_group_IT_number 14
_symmetry_cell_setting monoclinic
_symmetry_Int_Tables_number 14
_symmetry_space_group_name_Hall '-P 2ybc'
_symmetry_space_group_name_H-M 'P 1 21/c 1'
_atom_sites_solution_hydrogens geom
_atom_sites_solution_primary direct
_atom_sites_solution_secondary difmap
_audit_creation_method SHELXL-97
_cell_angle_alpha 90.00
_cell_angle_beta 107.454(5)
_cell_angle_gamma 90.00
_cell_formula_units_Z 4
_cell_length_a 14.1976(15)
_cell_length_b 15.7496(17)
_cell_length_c 16.8785(18)
_cell_measurement_reflns_used 15615
_cell_measurement_temperature 190(2)
_cell_measurement_theta_max 27.88
_cell_measurement_theta_min 2.84
_cell_volume 3600.4(7)
_computing_cell_refinement 'HKL-2000 (Otwinowski & Minor, 1997)'
_computing_data_collection 'Collect (Nonius BV, 1997-2000)'
_computing_data_reduction 'HKL-2000 (Otwinowski & Minor, 1997)'
_computing_molecular_graphics 'Diamond 3.2 (Crystal Impact, 1997-2009)'
_computing_publication_material 'SHELXTL v6.1 (Bruker AXS, 2001)'
_computing_structure_refinement 'SHELXTL v6.1 (Bruker AXS, 2001)'
_computing_structure_solution 'SHELXTL v6.1 (Bruker AXS, 2001)'
_diffrn_ambient_temperature 190(2)
_diffrn_detector_area_resol_mean 9
_diffrn_measured_fraction_theta_full 0.994
_diffrn_measured_fraction_theta_max 0.994
_diffrn_measurement_device_type 'Nonius KappaCCD diffractometer'
_diffrn_measurement_method 'area detector, \f and \w scans'
_diffrn_radiation_monochromator graphite
_diffrn_radiation_source 'fine-focus sealed x-ray tube'
_diffrn_radiation_type MoK\a
_diffrn_radiation_wavelength 0.71073
_diffrn_reflns_av_R_equivalents 0.0386
_diffrn_reflns_av_sigmaI/netI 0.0356
_diffrn_reflns_limit_h_max 18
_diffrn_reflns_limit_h_min -18
_diffrn_reflns_limit_k_max 20
_diffrn_reflns_limit_k_min -20
_diffrn_reflns_limit_l_max 22
_diffrn_reflns_limit_l_min -22
_diffrn_reflns_number 29201
_diffrn_reflns_theta_full 27.91
_diffrn_reflns_theta_max 27.91
_diffrn_reflns_theta_min 2.84
_diffrn_standards_number 0
_exptl_absorpt_coefficient_mu 0.659
_exptl_absorpt_correction_T_max 0.8686
_exptl_absorpt_correction_T_min 0.7974
_exptl_absorpt_correction_type multi-scan
_exptl_absorpt_process_details 'HKL-2000 (Otwinowski & Minor, 1997)'
_exptl_crystal_colour orange
_exptl_crystal_density_diffrn 1.289
_exptl_crystal_description prism
_exptl_crystal_F_000 1480
_exptl_crystal_recrystallization_method
;
nitromethane, -25 deg C
;
_exptl_crystal_size_max 0.36
_exptl_crystal_size_mid 0.28
_exptl_crystal_size_min 0.22
_refine_diff_density_max 0.343
_refine_diff_density_min -0.411
_refine_diff_density_rms 0.060
_refine_ls_extinction_method none
_refine_ls_goodness_of_fit_ref 1.028
_refine_ls_hydrogen_treatment constr
_refine_ls_matrix_type full
_refine_ls_number_parameters 426
_refine_ls_number_reflns 8549
_refine_ls_number_restraints 0
_refine_ls_restrained_S_all 1.028
_refine_ls_R_factor_all 0.0637
_refine_ls_R_factor_gt 0.0403
_refine_ls_shift/su_max 0.001
_refine_ls_shift/su_mean 0.000
_refine_ls_structure_factor_coef Fsqd
_refine_ls_weighting_details 'calc w=1/[\s^2^(Fo^2^)+(0.0488P)^2^+1.4026P] where P=(Fo^2^+2Fc^2^)/3'
_refine_ls_weighting_scheme calc
_refine_ls_wR_factor_gt 0.0904
_refine_ls_wR_factor_ref 0.1029
_reflns_number_gt 6454
_reflns_number_total 8549
_reflns_threshold_expression I>2\s(I)
_cod_data_source_file ja9065943_si_002.cif
_cod_data_source_block roh84
_cod_original_sg_symbol_H-M 'P 21/c'
_cod_database_code 4105259

loop_
_symmetry_equiv_pos_as_xyz
'x, y, z'
'-x, y+1/2, -z+1/2'
'-x, -y, -z'
'x, -y-1/2, z-1/2'

loop_
_atom_site_label
_atom_site_type_symbol
_atom_site_fract_x
_atom_site_fract_y
_atom_site_fract_z
_atom_site_U_iso_or_equiv
_atom_site_adp_type
_atom_site_occupancy
_atom_site_symmetry_multiplicity
_atom_site_calc_flag
_atom_site_refinement_flags
Ni Ni 0.259514(16) 0.857079(14) 0.503431(13) 0.02655(8) Uani 1 1 d .
Cl Cl 0.29503(5) 0.79217(3) 0.62034(3) 0.04669(14) Uani 1 1 d .
N1 N 0.23080(10) 0.90978(10) 0.40291(9) 0.0271(3) Uani 1 1 d .
N2 N 0.24980(11) 0.75757(9) 0.43587(9) 0.0288(3) Uani 1 1 d .
N3 N 0.26281(11) 0.96964(9) 0.54340(9) 0.0285(3) Uani 1 1 d .
C1 C 0.21654(13) 0.86158(12) 0.33454(11) 0.0308(4) Uani 1 1 d .
C2 C 0.19861(15) 0.89977(14) 0.25762(12) 0.0393(5) Uani 1 1 d .
H2 H 0.1895 0.8667 0.2088 0.047 Uiso 1 1 calc R
C3 C 0.19436(15) 0.98797(14) 0.25392(13) 0.0417(5) Uani 1 1 d .
H3 H 0.1826 1.0157 0.2018 0.050 Uiso 1 1 calc R
C4 C 0.20699(14) 1.03581(14) 0.32486(13) 0.0382(5) Uani 1 1 d .
H4 H 0.2025 1.0960 0.3220 0.046 Uiso 1 1 calc R
C5 C 0.22628(13) 0.99418(12) 0.40022(12) 0.0304(4) Uani 1 1 d .
C6 C 0.22656(14) 0.77087(13) 0.35651(12) 0.0336(4) Uani 1 1 d .
C7 C 0.2096(2) 0.70435(14) 0.29134(14) 0.0508(6) Uani 1 1 d .
H7A H 0.2251 0.6485 0.3176 0.076 Uiso 1 1 calc R
H7B H 0.2523 0.7151 0.2563 0.076 Uiso 1 1 calc R
H7C H 0.1404 0.7055 0.2571 0.076 Uiso 1 1 calc R
C8 C 0.24602(13) 1.03160(12) 0.48575(12) 0.0327(4) Uani 1 1 d .
O1 O 0.24583(11) 1.10924(9) 0.49629(9) 0.0455(4) Uani 1 1 d .
C9 C 0.26829(14) 0.67229(12) 0.46793(11) 0.0307(4) Uani 1 1 d .
C10 C 0.36655(15) 0.64616(12) 0.49815(12) 0.0364(4) Uani 1 1 d .
C11 C 0.38441(17) 0.56504(13) 0.53170(14) 0.0453(5) Uani 1 1 d .
H11 H 0.4504 0.5450 0.5521 0.054 Uiso 1 1 calc R
C12 C 0.30750(19) 0.51286(14) 0.53593(15) 0.0512(6) Uani 1 1 d .
H12 H 0.3210 0.4575 0.5589 0.061 Uiso 1 1 calc R
C13 C 0.21141(18) 0.54128(14) 0.50678(15) 0.0472(5) Uani 1 1 d .
H13 H 0.1593 0.5052 0.5105 0.057 Uiso 1 1 calc R
C14 C 0.18905(15) 0.62147(13) 0.47213(13) 0.0369(4) Uani 1 1 d .
C15 C 0.45048(15) 0.70397(14) 0.49490(15) 0.0469(5) Uani 1 1 d .
H15 H 0.4225 0.7624 0.4818 0.056 Uiso 1 1 calc R
C16 C 0.4916(3) 0.6785(2) 0.4260(3) 0.1083(14) Uani 1 1 d .
H16A H 0.5205 0.6216 0.4372 0.162 Uiso 1 1 calc R
H16B H 0.5427 0.7191 0.4229 0.162 Uiso 1 1 calc R
H16C H 0.4385 0.6782 0.3732 0.162 Uiso 1 1 calc R
C17 C 0.5310(2) 0.7088(2) 0.5783(2) 0.0922(11) Uani 1 1 d .
H17A H 0.5009 0.7203 0.6224 0.138 Uiso 1 1 calc R
H17B H 0.5772 0.7544 0.5766 0.138 Uiso 1 1 calc R
H17C H 0.5665 0.6546 0.5894 0.138 Uiso 1 1 calc R
C18 C 0.08311(15) 0.65293(14) 0.44197(14) 0.0435(5) Uani 1 1 d .
H18 H 0.0829 0.7077 0.4119 0.052 Uiso 1 1 calc R
C19 C 0.0150(2) 0.59121(19) 0.38134(19) 0.0730(8) Uani 1 1 d .
H19A H 0.0422 0.5790 0.3356 0.109 Uiso 1 1 calc R
H19B H -0.0506 0.6167 0.3591 0.109 Uiso 1 1 calc R
H19C H 0.0098 0.5384 0.4104 0.109 Uiso 1 1 calc R
C20 C 0.0444(2) 0.6711(2) 0.51527(19) 0.0731(8) Uani 1 1 d .
H20A H 0.0448 0.6186 0.5466 0.110 Uiso 1 1 calc R
H20B H -0.0233 0.6929 0.4948 0.110 Uiso 1 1 calc R
H20C H 0.0866 0.7135 0.5516 0.110 Uiso 1 1 calc R
C21 C 0.28175(13) 0.99244(11) 0.62902(11) 0.0299(4) Uani 1 1 d .
C22 C 0.20257(14) 1.01020(12) 0.65991(12) 0.0319(4) Uani 1 1 d .
C23 C 0.22317(16) 1.02417(13) 0.74503(13) 0.0386(5) Uani 1 1 d .
H23 H 0.1704 1.0356 0.7673 0.046 Uiso 1 1 calc R
C24 C 0.31844(17) 1.02171(13) 0.79748(13) 0.0434(5) Uani 1 1 d .
H24 H 0.3310 1.0307 0.8554 0.052 Uiso 1 1 calc R
C25 C 0.39563(16) 1.00617(13) 0.76557(13) 0.0441(5) Uani 1 1 d .
H25 H 0.4613 1.0059 0.8020 0.053 Uiso 1 1 calc R
C26 C 0.37964(14) 0.99096(12) 0.68154(13) 0.0366(4) Uani 1 1 d .
C27 C 0.09637(14) 1.01134(13) 0.60459(13) 0.0362(4) Uani 1 1 d .
H27 H 0.0973 1.0023 0.5462 0.043 Uiso 1 1 calc R
C28 C 0.0467(2) 1.09645(19) 0.60739(19) 0.0754(9) Uani 1 1 d .
H28A H 0.0440 1.1070 0.6639 0.113 Uiso 1 1 calc R
H28B H -0.0205 1.0954 0.5689 0.113 Uiso 1 1 calc R
H28C H 0.0846 1.1417 0.5912 0.113 Uiso 1 1 calc R
C29 C 0.03834(18) 0.9381(2) 0.62665(17) 0.0673(8) Uani 1 1 d .
H29A H 0.0716 0.8843 0.6231 0.101 Uiso 1 1 calc R
H29B H -0.0286 0.9371 0.5877 0.101 Uiso 1 1 calc R
H29C H 0.0348 0.9458 0.6833 0.101 Uiso 1 1 calc R
C30 C 0.46473(15) 0.97300(15) 0.64700(15) 0.0461(5) Uani 1 1 d .
H30 H 0.4381 0.9383 0.5955 0.055 Uiso 1 1 calc R
C31 C 0.5054(2) 1.05530(19) 0.6219(2) 0.0700(8) Uani 1 1 d .
H31A H 0.4518 1.0865 0.5824 0.105 Uiso 1 1 calc R
H31B H 0.5567 1.0418 0.5959 0.105 Uiso 1 1 calc R
H31C H 0.5337 1.0903 0.6713 0.105 Uiso 1 1 calc R
C32 C 0.54737(18) 0.92131(19) 0.70688(19) 0.0681(8) Uani 1 1 d .
H32A H 0.5801 0.9560 0.7556 0.102 Uiso 1 1 calc R
H32B H 0.5956 0.9044 0.6788 0.102 Uiso 1 1 calc R
H32C H 0.5193 0.8705 0.7246 0.102 Uiso 1 1 calc R
C33 C 0.8199(2) 0.70658(19) 0.60201(18) 0.0701(8) Uani 1 1 d .
H33A H 0.7696 0.7025 0.6309 0.105 Uiso 1 1 calc R
H33B H 0.8103 0.6607 0.5611 0.105 Uiso 1 1 calc R
H33C H 0.8140 0.7615 0.5736 0.105 Uiso 1 1 calc R
N4 N 0.91793(18) 0.69922(17) 0.66214(15) 0.0660(6) Uani 1 1 d .
O2 O 0.95413(18) 0.62912(18) 0.67463(17) 0.1039(9) Uani 1 1 d .
O3 O 0.9554(2) 0.7624(2) 0.6965(2) 0.1333(11) Uani 1 1 d .
C34 C 0.3272(2) 0.21144(15) 0.67363(17) 0.0564(6) Uani 1 1 d .
H34A H 0.3053 0.1817 0.6202 0.085 Uiso 1 1 calc R
H34B H 0.3267 0.1721 0.7185 0.085 Uiso 1 1 calc R
H34C H 0.3944 0.2330 0.6825 0.085 Uiso 1 1 calc R
N5 N 0.26030(15) 0.28279(13) 0.67309(14) 0.0539(5) Uani 1 1 d .
O4 O 0.24352(18) 0.33369(14) 0.61750(16) 0.0931(7) Uani 1 1 d .
O5 O 0.2247(2) 0.28690(16) 0.72956(16) 0.0995(8) Uani 1 1 d .

loop_
_atom_site_aniso_label
_atom_site_aniso_U_11
_atom_site_aniso_U_22
_atom_site_aniso_U_33
_atom_site_aniso_U_23
_atom_site_aniso_U_13
_atom_site_aniso_U_12
Ni 0.02889(13) 0.02707(13) 0.02453(12) 0.00162(9) 0.00930(9) 0.00147(9)
Cl 0.0749(4) 0.0367(3) 0.0290(3) 0.0038(2) 0.0164(2) 0.0020(2)
N1 0.0234(7) 0.0314(8) 0.0276(8) 0.0030(6) 0.0092(6) 0.0019(6)
N2 0.0277(8) 0.0303(8) 0.0294(8) 0.0018(6) 0.0102(6) 0.0029(6)
N3 0.0282(8) 0.0280(8) 0.0294(8) 0.0003(6) 0.0085(6) 0.0021(6)
C1 0.0266(9) 0.0375(10) 0.0291(9) 0.0009(8) 0.0097(7) 0.0025(8)
C2 0.0398(11) 0.0496(13) 0.0281(10) 0.0050(9) 0.0095(8) 0.0019(9)
C3 0.0399(11) 0.0500(13) 0.0336(11) 0.0163(9) 0.0086(9) 0.0042(9)
C4 0.0376(11) 0.0373(11) 0.0392(11) 0.0112(9) 0.0110(9) 0.0038(8)
C5 0.0249(9) 0.0331(10) 0.0339(10) 0.0066(8) 0.0099(7) 0.0034(7)
C6 0.0334(10) 0.0369(11) 0.0312(10) 0.0031(8) 0.0107(8) 0.0013(8)
C7 0.0776(17) 0.0420(13) 0.0343(12) -0.0047(10) 0.0193(11) 0.0054(11)
C8 0.0288(9) 0.0308(10) 0.0364(11) 0.0022(8) 0.0068(8) 0.0026(7)
O1 0.0616(10) 0.0282(7) 0.0436(9) 0.0023(6) 0.0112(7) 0.0030(6)
C9 0.0367(10) 0.0289(9) 0.0270(9) -0.0004(7) 0.0104(8) 0.0021(8)
C10 0.0377(10) 0.0349(10) 0.0364(11) 0.0007(8) 0.0106(8) 0.0032(8)
C11 0.0481(12) 0.0379(12) 0.0463(13) 0.0067(10) 0.0085(10) 0.0094(10)
C12 0.0664(16) 0.0335(12) 0.0528(14) 0.0099(10) 0.0167(12) 0.0042(11)
C13 0.0559(14) 0.0378(12) 0.0510(14) 0.0051(10) 0.0208(11) -0.0063(10)
C14 0.0404(11) 0.0361(11) 0.0361(11) -0.0018(8) 0.0143(9) -0.0020(8)
C15 0.0344(11) 0.0380(12) 0.0656(15) 0.0087(11) 0.0110(10) 0.0051(9)
C16 0.119(3) 0.101(3) 0.144(4) -0.022(3) 0.098(3) -0.035(2)
C17 0.0448(15) 0.100(3) 0.109(3) 0.020(2) -0.0114(16) -0.0147(16)
C18 0.0380(11) 0.0423(12) 0.0521(13) 0.0031(10) 0.0163(10) -0.0049(9)
C19 0.0512(15) 0.0720(19) 0.084(2) -0.0168(16) 0.0021(14) -0.0062(13)
C20 0.0533(15) 0.101(2) 0.0729(19) -0.0066(17) 0.0304(14) 0.0094(15)
C21 0.0325(10) 0.0256(9) 0.0300(10) -0.0014(7) 0.0066(7) -0.0001(7)
C22 0.0338(10) 0.0306(10) 0.0304(10) -0.0015(8) 0.0084(8) -0.0010(8)
C23 0.0454(12) 0.0382(11) 0.0341(11) -0.0024(9) 0.0148(9) -0.0026(9)
C24 0.0546(13) 0.0419(12) 0.0296(11) -0.0047(9) 0.0066(9) -0.0059(10)
C25 0.0403(12) 0.0430(12) 0.0386(12) -0.0044(9) -0.0041(9) -0.0027(9)
C26 0.0327(10) 0.0319(10) 0.0409(11) -0.0021(8) 0.0043(8) -0.0007(8)
C27 0.0335(10) 0.0437(11) 0.0320(10) 0.0005(8) 0.0108(8) 0.0030(8)
C28 0.0621(17) 0.0725(19) 0.0715(19) -0.0235(15) -0.0104(14) 0.0293(14)
C29 0.0390(13) 0.098(2) 0.0572(16) 0.0255(15) 0.0031(11) -0.0174(13)
C30 0.0292(10) 0.0509(13) 0.0540(14) -0.0049(11) 0.0062(9) 0.0018(9)
C31 0.0518(15) 0.0719(19) 0.094(2) 0.0128(16) 0.0344(15) 0.0027(13)
C32 0.0370(13) 0.0734(19) 0.088(2) 0.0086(16) 0.0092(13) 0.0115(12)
C33 0.0763(19) 0.0675(18) 0.0633(18) 0.0043(14) 0.0159(15) 0.0141(15)
N4 0.0636(15) 0.0750(17) 0.0672(15) 0.0156(13) 0.0315(12) -0.0058(13)
O2 0.0904(17) 0.120(2) 0.118(2) 0.0602(16) 0.0567(15) 0.0478(15)
O3 0.114(2) 0.142(3) 0.139(3) -0.030(2) 0.0309(18) -0.068(2)
C34 0.0690(16) 0.0410(13) 0.0660(17) -0.0054(12) 0.0306(13) -0.0014(12)
N5 0.0598(13) 0.0395(11) 0.0641(14) -0.0091(10) 0.0211(11) -0.0088(9)
O4 0.1007(17) 0.0672(14) 0.1100(19) 0.0357(14) 0.0294(14) 0.0050(12)
O5 0.136(2) 0.0882(16) 0.1002(18) -0.0204(14) 0.0748(17) 0.0127(15)

loop_
_atom_type_symbol
_atom_type_description
_atom_type_scat_dispersion_real
_atom_type_scat_dispersion_imag
_atom_type_scat_source
C C 0.0033 0.0016 'International Tables Vol C Tables 4.2.6.8 and 6.1.1.4'
H H 0.0000 0.0000 'International Tables Vol C Tables 4.2.6.8 and 6.1.1.4'
N N 0.0061 0.0033 'International Tables Vol C Tables 4.2.6.8 and 6.1.1.4'
O O 0.0106 0.0060 'International Tables Vol C Tables 4.2.6.8 and 6.1.1.4'
Cl Cl 0.1484 0.1585 'International Tables Vol C Tables 4.2.6.8 and 6.1.1.4'
Ni Ni 0.3393 1.1124 'International Tables Vol C Tables 4.2.6.8 and 6.1.1.4'

loop_
_geom_angle_atom_site_label_1
_geom_angle_atom_site_label_2
_geom_angle_atom_site_label_3
_geom_angle
N1 Ni N3 83.10(7)
N1 Ni N2 82.10(6)
N3 Ni N2 165.19(6)
N1 Ni Cl 178.41(5)
N3 Ni Cl 98.32(5)
N2 Ni Cl 96.47(5)
C5 N1 C1 122.77(16)
C5 N1 Ni 118.80(13)
C1 N1 Ni 118.42(13)
C6 N2 C9 119.95(16)
C6 N2 Ni 115.63(13)
C9 N2 Ni 124.41(12)
C8 N3 C21 119.03(16)
C8 N3 Ni 116.16(13)
C21 N3 Ni 124.82(12)
N1 C1 C2 119.86(18)
N1 C1 C6 110.69(16)
C2 C1 C6 129.42(18)
C1 C2 C3 118.01(19)
C1 C2 H2 121.0
C3 C2 H2 121.0
C4 C3 C2 120.90(19)
C4 C3 H3 119.5
C2 C3 H3 119.5
C3 C4 C5 118.52(19)
C3 C4 H4 120.7
C5 C4 H4 120.7
N1 C5 C4 119.92(18)
N1 C5 C8 111.41(16)
C4 C5 C8 128.65(18)
N2 C6 C1 113.10(17)
N2 C6 C7 125.83(18)
C1 C6 C7 121.07(17)
C6 C7 H7A 109.5
C6 C7 H7B 109.5
H7A C7 H7B 109.5
C6 C7 H7C 109.5
H7A C7 H7C 109.5
H7B C7 H7C 109.5
O1 C8 N3 128.32(18)
O1 C8 C5 121.16(17)
N3 C8 C5 110.51(16)
C10 C9 C14 122.90(18)
C10 C9 N2 117.46(16)
C14 C9 N2 119.53(17)
C11 C10 C9 117.40(19)
C11 C10 C15 121.22(19)
C9 C10 C15 121.38(18)
C12 C11 C10 121.1(2)
C12 C11 H11 119.5
C10 C11 H11 119.5
C13 C12 C11 120.0(2)
C13 C12 H12 120.0
C11 C12 H12 120.0
C12 C13 C14 121.5(2)
C12 C13 H13 119.2
C14 C13 H13 119.2
C13 C14 C9 117.13(19)
C13 C14 C18 121.09(19)
C9 C14 C18 121.77(18)
C16 C15 C10 111.1(2)
C16 C15 C17 111.7(3)
C10 C15 C17 112.1(2)
C16 C15 H15 107.2
C10 C15 H15 107.2
C17 C15 H15 107.2
C15 C16 H16A 109.5
C15 C16 H16B 109.5
H16A C16 H16B 109.5
C15 C16 H16C 109.5
H16A C16 H16C 109.5
H16B C16 H16C 109.5
C15 C17 H17A 109.5
C15 C17 H17B 109.5
H17A C17 H17B 109.5
C15 C17 H17C 109.5
H17A C17 H17C 109.5
H17B C17 H17C 109.5
C14 C18 C20 110.6(2)
C14 C18 C19 112.39(19)
C20 C18 C19 110.7(2)
C14 C18 H18 107.7
C20 C18 H18 107.7
C19 C18 H18 107.7
C18 C19 H19A 109.5
C18 C19 H19B 109.5
H19A C19 H19B 109.5
C18 C19 H19C 109.5
H19A C19 H19C 109.5
H19B C19 H19C 109.5
C18 C20 H20A 109.5
C18 C20 H20B 109.5
H20A C20 H20B 109.5
C18 C20 H20C 109.5
H20A C20 H20C 109.5
H20B C20 H20C 109.5
C22 C21 C26 121.32(17)
C22 C21 N3 119.72(16)
C26 C21 N3 118.82(17)
C23 C22 C21 118.07(18)
C23 C22 C27 119.65(17)
C21 C22 C27 122.23(17)
C24 C23 C22 121.3(2)
C24 C23 H23 119.3
C22 C23 H23 119.3
C23 C24 C25 119.7(2)
C23 C24 H24 120.1
C25 C24 H24 120.1
C24 C25 C26 121.57(19)
C24 C25 H25 119.2
C26 C25 H25 119.2
C25 C26 C21 117.95(19)
C25 C26 C30 121.32(18)
C21 C26 C30 120.73(18)
C22 C27 C28 112.06(18)
C22 C27 C29 110.50(17)
C28 C27 C29 111.7(2)
C22 C27 H27 107.5
C28 C27 H27 107.5
C29 C27 H27 107.5
C27 C28 H28A 109.5
C27 C28 H28B 109.5
H28A C28 H28B 109.5
C27 C28 H28C 109.5
H28A C28 H28C 109.5
H28B C28 H28C 109.5
C27 C29 H29A 109.5
C27 C29 H29B 109.5
H29A C29 H29B 109.5
C27 C29 H29C 109.5
H29A C29 H29C 109.5
H29B C29 H29C 109.5
C26 C30 C31 111.01(19)
C26 C30 C32 112.7(2)
C31 C30 C32 110.8(2)
C26 C30 H30 107.4
C31 C30 H30 107.4
C32 C30 H30 107.4
C30 C31 H31A 109.5
C30 C31 H31B 109.5
H31A C31 H31B 109.5
C30 C31 H31C 109.5
H31A C31 H31C 109.5
H31B C31 H31C 109.5
C30 C32 H32A 109.5
C30 C32 H32B 109.5
H32A C32 H32B 109.5
C30 C32 H32C 109.5
H32A C32 H32C 109.5
H32B C32 H32C 109.5
N4 C33 H33A 109.5
N4 C33 H33B 109.5
H33A C33 H33B 109.5
N4 C33 H33C 109.5
H33A C33 H33C 109.5
H33B C33 H33C 109.5
O3 N4 O2 124.9(3)
O3 N4 C33 117.7(3)
O2 N4 C33 117.4(3)
N5 C34 H34A 109.5
N5 C34 H34B 109.5
H34A C34 H34B 109.5
N5 C34 H34C 109.5
H34A C34 H34C 109.5
H34B C34 H34C 109.5
O4 N5 O5 123.3(3)
O4 N5 C34 119.4(2)
O5 N5 C34 117.3(2)

loop_
_geom_bond_atom_site_label_1
_geom_bond_atom_site_label_2
_geom_bond_distance
Ni N1 1.8218(15)
Ni N3 1.8923(15)
Ni N2 1.9187(15)
Ni Cl 2.1439(6)
N1 C5 1.331(2)
N1 C1 1.345(2)
N2 C6 1.297(2)
N2 C9 1.442(2)
N3 C8 1.348(2)
N3 C21 1.434(2)
C1 C2 1.383(3)
C1 C6 1.472(3)
C2 C3 1.391(3)
C2 H2 0.9500
C3 C4 1.380(3)
C3 H3 0.9500
C4 C5 1.383(3)
C4 H4 0.9500
C5 C8 1.506(3)
C6 C7 1.485(3)
C7 H7A 0.9800
C7 H7B 0.9800
C7 H7C 0.9800
C8 O1 1.236(2)
C9 C10 1.396(3)
C9 C14 1.400(3)
C10 C11 1.390(3)
C10 C15 1.514(3)
C11 C12 1.386(3)
C11 H11 0.9500
C12 C13 1.379(3)
C12 H12 0.9500
C13 C14 1.388(3)
C13 H13 0.9500
C14 C18 1.519(3)
C15 C16 1.503(4)
C15 C17 1.525(4)
C15 H15 1.0000
C16 H16A 0.9800
C16 H16B 0.9800
C16 H16C 0.9800
C17 H17A 0.9800
C17 H17B 0.9800
C17 H17C 0.9800
C18 C20 1.524(3)
C18 C19 1.527(3)
C18 H18 1.0000
C19 H19A 0.9800
C19 H19B 0.9800
C19 H19C 0.9800
C20 H20A 0.9800
C20 H20B 0.9800
C20 H20C 0.9800
C21 C22 1.402(3)
C21 C26 1.407(3)
C22 C23 1.395(3)
C22 C27 1.517(3)
C23 C24 1.377(3)
C23 H23 0.9500
C24 C25 1.380(3)
C24 H24 0.9500
C25 C26 1.388(3)
C25 H25 0.9500
C26 C30 1.517(3)
C27 C28 1.522(3)
C27 C29 1.528(3)
C27 H27 1.0000
C28 H28A 0.9800
C28 H28B 0.9800
C28 H28C 0.9800
C29 H29A 0.9800
C29 H29B 0.9800
C29 H29C 0.9800
C30 C31 1.530(4)
C30 C32 1.533(3)
C30 H30 1.0000
C31 H31A 0.9800
C31 H31B 0.9800
C31 H31C 0.9800
C32 H32A 0.9800
C32 H32B 0.9800
C32 H32C 0.9800
C33 N4 1.461(4)
C33 H33A 0.9800
C33 H33B 0.9800
C33 H33C 0.9800
N4 O3 1.193(3)
N4 O2 1.209(3)
C34 N5 1.470(3)
C34 H34A 0.9800
C34 H34B 0.9800
C34 H34C 0.9800
N5 O4 1.202(3)
N5 O5 1.207(3)

loop_
_geom_torsion_atom_site_label_1
_geom_torsion_atom_site_label_2
_geom_torsion_atom_site_label_3
_geom_torsion_atom_site_label_4
_geom_torsion
N3 Ni N1 C5 0.90(13)
N2 Ni N1 C5 -178.52(14)
Cl Ni N1 C5 -152.4(17)
N3 Ni N1 C1 179.90(13)
N2 Ni N1 C1 0.48(13)
Cl Ni N1 C1 26.6(19)
N1 Ni N2 C6 -1.78(13)
N3 Ni N2 C6 -4.1(3)
Cl Ni N2 C6 178.92(13)
N1 Ni N2 C9 176.96(14)
N3 Ni N2 C9 174.7(2)
Cl Ni N2 C9 -2.33(14)
N1 Ni N3 C8 -1.07(13)
N2 Ni N3 C8 1.2(3)
Cl Ni N3 C8 178.20(12)
N1 Ni N3 C21 179.04(15)
N2 Ni N3 C21 -178.7(2)
Cl Ni N3 C21 -1.68(14)
C5 N1 C1 C2 1.6(3)
Ni N1 C1 C2 -177.37(14)
C5 N1 C1 C6 179.67(16)
Ni N1 C1 C6 0.71(19)
N1 C1 C2 C3 -1.1(3)
C6 C1 C2 C3 -178.74(19)
C1 C2 C3 C4 -0.4(3)
C2 C3 C4 C5 1.5(3)
C1 N1 C5 C4 -0.5(3)
Ni N1 C5 C4 178.42(13)
C1 N1 C5 C8 -179.51(15)
Ni N1 C5 C8 -0.56(19)
C3 C4 C5 N1 -1.0(3)
C3 C4 C5 C8 177.79(18)
C9 N2 C6 C1 -176.23(15)
Ni N2 C6 C1 2.6(2)
C9 N2 C6 C7 4.5(3)
Ni N2 C6 C7 -176.73(17)
N1 C1 C6 N2 -2.1(2)
C2 C1 C6 N2 175.72(18)
N1 C1 C6 C7 177.22(18)
C2 C1 C6 C7 -4.9(3)
C21 N3 C8 O1 1.2(3)
Ni N3 C8 O1 -178.73(16)
C21 N3 C8 C5 -179.09(14)
Ni N3 C8 C5 1.01(19)
N1 C5 C8 O1 179.46(17)
C4 C5 C8 O1 0.6(3)
N1 C5 C8 N3 -0.3(2)
C4 C5 C8 N3 -179.18(18)
C6 N2 C9 C10 98.3(2)
Ni N2 C9 C10 -80.4(2)
C6 N2 C9 C14 -85.4(2)
Ni N2 C9 C14 95.92(19)
C14 C9 C10 C11 1.7(3)
N2 C9 C10 C11 177.78(18)
C14 C9 C10 C15 -178.08(19)
N2 C9 C10 C15 -1.9(3)
C9 C10 C11 C12 -0.9(3)
C15 C10 C11 C12 178.8(2)
C10 C11 C12 C13 -0.2(4)
C11 C12 C13 C14 0.6(4)
C12 C13 C14 C9 0.1(3)
C12 C13 C14 C18 -178.6(2)
C10 C9 C14 C13 -1.3(3)
N2 C9 C14 C13 -177.31(18)
C10 C9 C14 C18 177.44(19)
N2 C9 C14 C18 1.4(3)
C11 C10 C15 C16 76.8(3)
C9 C10 C15 C16 -103.5(3)
C11 C10 C15 C17 -49.0(3)
C9 C10 C15 C17 130.8(2)
C13 C14 C18 C20 71.1(3)
C9 C14 C18 C20 -107.5(2)
C13 C14 C18 C19 -53.2(3)
C9 C14 C18 C19 128.2(2)
C8 N3 C21 C22 82.1(2)
Ni N3 C21 C22 -98.03(18)
C8 N3 C21 C26 -102.1(2)
Ni N3 C21 C26 77.8(2)
C26 C21 C22 C23 -1.7(3)
N3 C21 C22 C23 173.98(17)
C26 C21 C22 C27 -179.43(18)
N3 C21 C22 C27 -3.7(3)
C21 C22 C23 C24 0.8(3)
C27 C22 C23 C24 178.51(19)
C22 C23 C24 C25 0.8(3)
C23 C24 C25 C26 -1.4(3)
C24 C25 C26 C21 0.5(3)
C24 C25 C26 C30 -179.3(2)
C22 C21 C26 C25 1.1(3)
N3 C21 C26 C25 -174.62(17)
C22 C21 C26 C30 -179.04(18)
N3 C21 C26 C30 5.2(3)
C23 C22 C27 C28 60.2(3)
C21 C22 C27 C28 -122.2(2)
C23 C22 C27 C29 -65.1(3)
C21 C22 C27 C29 112.6(2)
C25 C26 C30 C31 -89.3(3)
C21 C26 C30 C31 90.8(3)
C25 C26 C30 C32 35.6(3)
C21 C26 C30 C32 -144.2(2)
